data_9010859
loop_
_publ_author_name
'Heuer, M.'
'Huber, A. L.'
'Bromiley, G. D.'
'Fehr, K. T.'
'Bente, K.'

_publ_section_title
;Characterization of synthetic hedenbergite (CaFeSi2O6)-petedunnite
 (CaZnSi2O6) solid solution series by X-ray single crystal diffraction Sample:
 hd3gb31
;
_journal_name_full 'Physics and Chemistry of Minerals'
_journal_page_first 552
_journal_page_last 563
_journal_paper_doi 10.1007/s00269-005-0025-2
_journal_volume 32
_journal_year 2005
_chemical_formula_sum 'Ca Fe0.413 O6 Si2 Zn0.587'
_chemical_name_mineral Hedenbergite
_space_group_IT_number 15
_symmetry_space_group_name_Hall '-C 2yc'
_symmetry_space_group_name_H-M 'C 1 2/c 1'
_cell_angle_alpha 90
_cell_angle_beta 105.435
_cell_angle_gamma 90
_cell_length_a 9.8369
_cell_length_b 9.0043
_cell_length_c 5.2605
_cell_formula_units_Z 4
_cell_volume 449.140
_database_code_amcsd 0009002
_exptl_crystal_density_diffrn 3.752
_cod_original_formula_sum 'Ca (Zn.587 Fe.413) Si2 O6'
_cod_database_code 9010859

loop_
_space_group_symop_operation_xyz
x,y,z
1/2+x,1/2+y,z
x,-y,1/2+z
1/2+x,1/2-y,1/2+z
-x,y,1/2-z
1/2-x,1/2+y,1/2-z
-x,-y,-z
1/2-x,1/2-y,-z

loop_
_atom_site_aniso_label
_atom_site_aniso_U_11
_atom_site_aniso_U_22
_atom_site_aniso_U_33
_atom_site_aniso_U_12
_atom_site_aniso_U_13
_atom_site_aniso_U_23
CaM2 0.01122 0.00797 0.00753 0.00000 0.00041 0.00000
ZnM1 0.00730 0.00733 0.00576 0.00000 0.00151 0.00000
FeM1 0.00730 0.00733 0.00576 0.00000 0.00151 0.00000
Si 0.00538 0.00571 0.00495 0.00023 0.00159 0.00012
O1 0.00572 0.00965 0.00709 0.00013 0.00170 0.00054
O2 0.01158 0.00780 0.00866 -0.00230 0.00245 -0.00102
O3 0.00789 0.01024 0.00663 -0.00008 0.00306 -0.00253

loop_
_atom_site_label
_atom_site_fract_x
_atom_site_fract_y
_atom_site_fract_z
_atom_site_occupancy
CaM2 0.00000 0.30010 0.25000 1.00000
ZnM1 0.00000 0.90608 0.25000 0.58678
FeM1 0.00000 0.90608 0.25000 0.41322
Si 0.28691 0.09250 0.23055 1.00000
O1 0.11724 0.08901 0.14690 1.00000
O2 0.36128 0.24775 0.32200 1.00000
O3 0.35015 0.01897 0.99320 1.00000

loop_
_cod_related_entry_id
_cod_related_entry_database
_cod_related_entry_code
1 AMCSD 0009002
